data_4510535
loop_
_publ_author_name
'Be&#x0305;rzi\,n\<s, Agris'
'Skarbulis, Edgards'
'Rekis, Toms'
'Acti\,n\<s, Andris'

_publ_section_title
;
 On the Formation of Droperidol Solvates: Characterization of Structure
 and Properties
;
_journal_issue 5
_journal_name_full 'Crystal Growth &amp; Design'
_journal_page_first 2654
_journal_paper_doi 10.1021/cg5003447
_journal_volume 14
_journal_year 2014
_chemical_formula_moiety 'C22 H22 F N3 O2, 0.5(H2 O)'
_chemical_formula_sum 'C22 H23 F N3 O2.5'
_chemical_formula_weight 388.43
_chemical_name_common 'droperidol hemihydrate'
_chemical_name_systematic
;
1-{1-[4-(4-fluorophenyl)-4-oxobutyl]-1,2,5,6-tetrahydropyridin-4-yl]
-1,3-dihydro-2H-benzimidazol}-2-one hemihydrate
;
_space_group_crystal_system triclinic
_space_group_IT_number 2
_space_group_name_Hall '-P 1'
_space_group_name_H-M_alt 'P -1'
_symmetry_space_group_name_Hall '-P 1'
_symmetry_space_group_name_H-M 'P -1'
_atom_sites_solution_hydrogens difmap
_atom_sites_solution_primary direct
_atom_sites_solution_secondary difmap
_audit_creation_date 2013-12-09
_audit_creation_method
;
Olex2 1.2-beta
(compiled 2013.11.15 svn.r2834 for OlexSys, GUI svn.r4720)
;
_cell_angle_alpha 102.253(2)
_cell_angle_beta 92.501(2)
_cell_angle_gamma 99.460(2)
_cell_formula_units_Z 2
_cell_length_a 6.2743(3)
_cell_length_b 10.1560(6)
_cell_length_c 15.7786(9)
_cell_measurement_reflns_used 2432
_cell_measurement_temperature 120
_cell_measurement_theta_max 30.96
_cell_measurement_theta_min 2.21
_cell_volume 965.95(9)
_computing_cell_refinement 'SAINT v6.45A (Bruker, 2003)'
_computing_data_collection 'SMART v5.625 (Bruker, 2001)'
_computing_data_reduction 'SAINT v6.45A (Bruker, 2003)'
_computing_molecular_graphics 'Olex2 (Dolomanov et al., 2009)'
_computing_publication_material 'Olex2 (Dolomanov et al., 2009)'
_computing_structure_refinement 'XL (Sheldrick, 2008)'
_computing_structure_solution 'XS (Sheldrick, 2008)'
_diffrn_ambient_temperature 120
_diffrn_detector 'CCD area detector'
_diffrn_detector_area_resol_mean 5.6
_diffrn_detector_type 'Bruker SMART CCD 6000 area detector'
_diffrn_measured_fraction_theta_full 0.998
_diffrn_measured_fraction_theta_max 0.998
_diffrn_measurement_device 'three-circle diffractometer'
_diffrn_measurement_device_type 'Bruker SMART CCD 6000'
_diffrn_measurement_method '\w scans'
_diffrn_radiation_monochromator Parallel,graphite
_diffrn_radiation_probe x-ray
_diffrn_radiation_type MoK\a
_diffrn_radiation_wavelength 0.71073
_diffrn_reflns_av_R_equivalents 0.0371
_diffrn_reflns_av_unetI/netI 0.0544
_diffrn_reflns_limit_h_max 8
_diffrn_reflns_limit_h_min -8
_diffrn_reflns_limit_k_max 14
_diffrn_reflns_limit_k_min -14
_diffrn_reflns_limit_l_max 21
_diffrn_reflns_limit_l_min -21
_diffrn_reflns_number 12520
_diffrn_reflns_theta_full 29.49
_diffrn_reflns_theta_max 29.49
_diffrn_reflns_theta_min 1.33
_diffrn_source 'sealed X-ray tube'
_diffrn_source_current 35.0
_diffrn_source_power 1.75
_diffrn_source_target Mo
_diffrn_source_voltage 50.0
_exptl_absorpt_coefficient_mu 0.095
_exptl_absorpt_correction_T_max 0.9803
_exptl_absorpt_correction_T_min 0.3553
_exptl_absorpt_correction_type multi-scan
_exptl_absorpt_process_details
;
SADABS-2006/1 (Bruker,2006) was used for absorption correction.
R(int) was 0.0400 before and 0.0265 after correction.
The Ratio of minimum to maximum transmission is 0.3624.
The \l/2 correction factor is 0.0015.
;
_exptl_crystal_colour 'clear light colourless'
_exptl_crystal_colour_lustre clear
_exptl_crystal_colour_modifier light
_exptl_crystal_colour_primary colourless
_exptl_crystal_density_diffrn 1.335
_exptl_crystal_density_method 'not measured'
_exptl_crystal_description prism
_exptl_crystal_F_000 410
_exptl_crystal_size_max 0.24
_exptl_crystal_size_mid 0.16
_exptl_crystal_size_min 0.12
_refine_diff_density_max 0.328
_refine_diff_density_min -0.272
_refine_diff_density_rms 0.059
_refine_ls_extinction_method none
_refine_ls_goodness_of_fit_ref 1.030
_refine_ls_hydrogen_treatment mixed
_refine_ls_matrix_type full
_refine_ls_number_parameters 353
_refine_ls_number_reflns 5375
_refine_ls_number_restraints 0
_refine_ls_restrained_S_all 1.030
_refine_ls_R_factor_all 0.0916
_refine_ls_R_factor_gt 0.0556
_refine_ls_shift/su_max 0.000
_refine_ls_shift/su_mean 0.000
_refine_ls_structure_factor_coef Fsqd
_refine_ls_weighting_details 'calc w=1/[\s^2^(Fo^2^)+(0.0700P)^2^+0.3500P] where P=(Fo^2^+2Fc^2^)/3'
_refine_ls_weighting_scheme calc
_refine_ls_wR_factor_gt 0.1361
_refine_ls_wR_factor_ref 0.1635
_reflns_number_gt 3446
_reflns_number_total 5375
_reflns_threshold_expression >2sigma(I)
_cod_data_source_file cg5003447_si_003.cif
_cod_data_source_block NSH_(droperidol_hemihydrate)
_cod_depositor_comments 'Adding full bibliography for 4510531--4510537.cif.'
_cod_original_formula_sum 'C22 H23 F N3 O2.50'
_cod_database_code 4510535
_olex2_refinement_description
;
1. Fixed Uiso
 At 1.5 times of:
  All O(H,H) groups
2. Others
 Fixed Sof: O3(0.5) H3C(0.5) H3D(0.5)
3.a Free rotating group:
 O3(H3C,H3D)
;

loop_
_space_group_symop_id
_space_group_symop_operation_xyz
1 'x, y, z'
2 '-x, -y, -z'

loop_
_atom_site_label
_atom_site_type_symbol
_atom_site_fract_x
_atom_site_fract_y
_atom_site_fract_z
_atom_site_U_iso_or_equiv
_atom_site_adp_type
_atom_site_occupancy
_atom_site_symmetry_multiplicity
_atom_site_calc_flag
_atom_site_refinement_flags_posn
F1 F 0.7641(2) -0.01644(11) 0.56951(8) 0.0405(3) Uani 1 1 d .
O1 O -0.0118(2) 1.31579(13) 0.93673(8) 0.0312(3) Uani 1 1 d .
O2 O 0.7650(2) 0.60133(13) 0.57103(9) 0.0352(3) Uani 1 1 d .
N1 N 0.3064(2) 1.33101(14) 0.86445(10) 0.0265(3) Uani 1 1 d .
N2 N 0.2247(3) 1.52115(15) 0.94272(10) 0.0289(3) Uani 1 1 d .
N3 N 0.2866(2) 0.92351(14) 0.72780(10) 0.0254(3) Uani 1 1 d .
C8 C 0.2939(3) 1.18825(17) 0.82640(11) 0.0264(4) Uani 1 1 d .
C9 C 0.4588(3) 1.12674(18) 0.83938(12) 0.0306(4) Uani 1 1 d .
C10 C 0.4598(3) 0.98013(19) 0.79746(14) 0.0332(4) Uani 1 1 d .
C11 C 0.0814(3) 0.96241(18) 0.75495(14) 0.0297(4) Uani 1 1 d .
C12 C 0.0937(3) 1.11593(18) 0.76947(13) 0.0287(4) Uani 1 1 d .
C13 C 0.2650(3) 0.77375(17) 0.70247(13) 0.0278(4) Uani 1 1 d .
C14 C 0.4612(3) 0.72709(17) 0.66118(12) 0.0270(4) Uani 1 1 d .
C15 C 0.4374(3) 0.57172(17) 0.64009(12) 0.0252(4) Uani 1 1 d .
C16 C 0.6294(3) 0.52256(17) 0.59727(11) 0.0256(4) Uani 1 1 d .
C17 C 0.6531(3) 0.37587(17) 0.58744(11) 0.0239(3) Uani 1 1 d .
C18 C 0.8395(3) 0.33625(19) 0.55191(12) 0.0285(4) Uani 1 1 d .
C19 C 0.8770(3) 0.2035(2) 0.54484(13) 0.0318(4) Uani 1 1 d .
C20 C 0.7261(3) 0.11278(18) 0.57386(12) 0.0302(4) Uani 1 1 d .
C21 C 0.5373(3) 0.14574(19) 0.60733(12) 0.0297(4) Uani 1 1 d .
C22 C 0.5017(3) 0.27889(18) 0.61344(12) 0.0279(4) Uani 1 1 d .
C1 C 0.1543(3) 1.38293(18) 0.91715(11) 0.0279(4) Uani 1 1 d .
C7 C 0.4211(3) 1.55738(18) 0.90910(11) 0.0279(4) Uani 1 1 d .
C5 C 0.5538(3) 1.68369(19) 0.91735(13) 0.0341(4) Uani 1 1 d .
C4 C 0.7430(3) 1.6860(2) 0.87495(13) 0.0370(5) Uani 1 1 d .
C3 C 0.7971(3) 1.5668(2) 0.82606(13) 0.0351(4) Uani 1 1 d .
C2 C 0.6645(3) 1.4397(2) 0.81840(12) 0.0305(4) Uani 1 1 d .
C6 C 0.4752(3) 1.43779(18) 0.85993(11) 0.0268(4) Uani 1 1 d .
H5 H 0.155(5) 1.579(3) 0.9805(19) 0.067(8) Uiso 1 1 d .
H6 H 0.581(4) 1.178(2) 0.8783(14) 0.034(5) Uiso 1 1 d .
H7 H 0.608(4) 0.971(2) 0.7733(15) 0.043(6) Uiso 1 1 d .
H8 H 0.441(4) 0.927(2) 0.8456(16) 0.043(6) Uiso 1 1 d .
H9 H 0.044(4) 0.932(2) 0.8088(16) 0.043(6) Uiso 1 1 d .
H10 H -0.034(3) 0.914(2) 0.7059(14) 0.035(6) Uiso 1 1 d .
H11 H -0.037(3) 1.146(2) 0.7969(14) 0.034(5) Uiso 1 1 d .
H12 H 0.100(4) 1.146(2) 0.7130(16) 0.045(6) Uiso 1 1 d .
H13 H 0.230(3) 0.733(2) 0.7532(14) 0.029(5) Uiso 1 1 d .
H14 H 0.126(4) 0.742(2) 0.6610(14) 0.036(6) Uiso 1 1 d .
H15 H 0.599(3) 0.7649(19) 0.7008(13) 0.025(5) Uiso 1 1 d .
H16 H 0.488(3) 0.762(2) 0.6079(14) 0.028(5) Uiso 1 1 d .
H17 H 0.418(3) 0.537(2) 0.6937(14) 0.031(5) Uiso 1 1 d .
H18 H 0.305(3) 0.531(2) 0.6017(13) 0.028(5) Uiso 1 1 d .
H19 H 0.948(3) 0.404(2) 0.5345(13) 0.028(5) Uiso 1 1 d .
H20 H 1.010(3) 0.173(2) 0.5189(14) 0.035(5) Uiso 1 1 d .
H21 H 0.439(3) 0.076(2) 0.6260(14) 0.032(5) Uiso 1 1 d .
H22 H 0.366(4) 0.304(2) 0.6380(14) 0.033(5) Uiso 1 1 d .
H4 H 0.513(3) 1.768(2) 0.9535(13) 0.029(5) Uiso 1 1 d .
H3 H 0.840(4) 1.777(2) 0.8770(16) 0.048(7) Uiso 1 1 d .
H2 H 0.940(4) 1.570(2) 0.7963(15) 0.040(6) Uiso 1 1 d .
H1 H 0.706(3) 1.355(2) 0.7834(13) 0.030(5) Uiso 1 1 d .
O3 O -0.1792(10) 1.0599(4) 0.9774(4) 0.0990(18) Uani 0.50 1 d .
H3C H -0.1427 1.1382 0.9659 0.149 Uiso 0.50 1 d G
H3D H -0.0900 1.0505 1.0168 0.149 Uiso 0.50 1 d G

loop_
_atom_site_aniso_label
_atom_site_aniso_U_11
_atom_site_aniso_U_22
_atom_site_aniso_U_33
_atom_site_aniso_U_23
_atom_site_aniso_U_13
_atom_site_aniso_U_12
F1 0.0506(7) 0.0257(6) 0.0477(7) 0.0071(5) 0.0051(6) 0.0154(5)
O1 0.0323(7) 0.0271(7) 0.0336(7) 0.0034(5) 0.0067(6) 0.0071(5)
O2 0.0365(7) 0.0273(7) 0.0426(8) 0.0083(6) 0.0139(6) 0.0043(6)
N1 0.0283(7) 0.0211(7) 0.0278(7) 0.0006(6) 0.0031(6) 0.0043(6)
N2 0.0330(8) 0.0222(7) 0.0305(8) 0.0017(6) 0.0026(6) 0.0076(6)
N3 0.0231(7) 0.0189(7) 0.0321(8) 0.0011(6) 0.0040(6) 0.0029(5)
C8 0.0288(9) 0.0220(8) 0.0269(9) 0.0020(7) 0.0047(7) 0.0045(7)
C9 0.0336(10) 0.0236(9) 0.0307(9) -0.0017(7) -0.0008(8) 0.0052(7)
C10 0.0323(10) 0.0259(9) 0.0372(10) -0.0028(8) -0.0044(8) 0.0077(8)
C11 0.0247(8) 0.0237(8) 0.0390(10) 0.0028(8) 0.0073(8) 0.0038(7)
C12 0.0267(9) 0.0243(8) 0.0335(10) 0.0013(7) 0.0023(7) 0.0066(7)
C13 0.0291(9) 0.0187(8) 0.0335(9) 0.0014(7) 0.0058(8) 0.0031(7)
C14 0.0290(9) 0.0197(8) 0.0311(9) 0.0027(7) 0.0056(7) 0.0041(7)
C15 0.0265(8) 0.0209(8) 0.0270(9) 0.0029(7) 0.0048(7) 0.0030(7)
C16 0.0267(8) 0.0250(8) 0.0238(8) 0.0029(7) 0.0029(7) 0.0041(7)
C17 0.0268(8) 0.0219(8) 0.0218(8) 0.0019(6) 0.0012(6) 0.0046(7)
C18 0.0272(9) 0.0288(9) 0.0299(9) 0.0055(7) 0.0051(7) 0.0060(7)
C19 0.0297(9) 0.0317(10) 0.0341(10) 0.0036(8) 0.0040(8) 0.0103(8)
C20 0.0375(10) 0.0222(8) 0.0306(9) 0.0029(7) 0.0005(8) 0.0087(7)
C21 0.0346(10) 0.0251(9) 0.0285(9) 0.0051(7) 0.0057(8) 0.0028(7)
C22 0.0300(9) 0.0263(9) 0.0266(9) 0.0022(7) 0.0063(7) 0.0059(7)
C1 0.0328(9) 0.0243(8) 0.0259(9) 0.0019(7) 0.0013(7) 0.0082(7)
C7 0.0325(9) 0.0246(8) 0.0266(9) 0.0061(7) -0.0015(7) 0.0055(7)
C5 0.0437(11) 0.0226(9) 0.0335(10) 0.0045(8) -0.0033(8) 0.0028(8)
C4 0.0415(11) 0.0321(10) 0.0350(10) 0.0094(8) -0.0024(9) -0.0019(9)
C3 0.0341(10) 0.0374(11) 0.0326(10) 0.0109(8) 0.0002(8) -0.0006(8)
C2 0.0318(9) 0.0329(10) 0.0259(9) 0.0056(7) 0.0003(7) 0.0053(8)
C6 0.0313(9) 0.0240(8) 0.0233(8) 0.0035(7) -0.0025(7) 0.0038(7)
O3 0.137(5) 0.054(3) 0.099(4) 0.034(2) -0.053(3) -0.009(3)

loop_
_atom_type_symbol
_atom_type_description
_atom_type_scat_dispersion_real
_atom_type_scat_dispersion_imag
_atom_type_scat_source
C C 0.0033 0.0016 'International Tables Vol C Tables 4.2.6.8 and 6.1.1.4'
H H 0.0000 0.0000 'International Tables Vol C Tables 4.2.6.8 and 6.1.1.4'
F F 0.0171 0.0103 'International Tables Vol C Tables 4.2.6.8 and 6.1.1.4'
N N 0.0061 0.0033 'International Tables Vol C Tables 4.2.6.8 and 6.1.1.4'
O O 0.0106 0.0060 'International Tables Vol C Tables 4.2.6.8 and 6.1.1.4'

loop_
_geom_angle_atom_site_label_1
_geom_angle_atom_site_label_2
_geom_angle_atom_site_label_3
_geom_angle
C1 N1 C8 123.79(15)
C1 N1 C6 109.35(14)
C6 N1 C8 126.74(14)
C1 N2 C7 110.07(15)
C1 N2 H5 123.7(18)
C7 N2 H5 126.1(18)
C10 N3 C11 110.59(14)
C10 N3 C13 110.34(14)
C11 N3 C13 110.65(14)
N1 C8 C12 117.40(15)
C9 C8 N1 120.07(16)
C9 C8 C12 122.47(16)
C8 C9 C10 122.44(17)
C8 C9 H6 118.3(13)
C10 C9 H6 119.3(13)
N3 C10 C9 112.89(15)
N3 C10 H7 109.8(13)
N3 C10 H8 109.8(14)
C9 C10 H7 109.4(13)
C9 C10 H8 106.5(13)
H7 C10 H8 108.3(18)
N3 C11 C12 110.86(15)
N3 C11 H9 110.4(13)
N3 C11 H10 106.8(12)
C12 C11 H9 110.0(13)
C12 C11 H10 109.6(12)
H9 C11 H10 109.1(18)
C8 C12 C11 109.80(15)
C8 C12 H11 109.4(12)
C8 C12 H12 108.3(14)
C11 C12 H11 111.6(12)
C11 C12 H12 110.8(13)
H11 C12 H12 106.7(18)
N3 C13 C14 113.24(14)
N3 C13 H13 110.1(12)
N3 C13 H14 105.1(12)
C14 C13 H13 111.7(12)
C14 C13 H14 112.3(12)
H13 C13 H14 103.9(17)
C13 C14 C15 111.65(15)
C13 C14 H15 111.9(11)
C13 C14 H16 111.1(11)
C15 C14 H15 107.2(11)
C15 C14 H16 109.9(12)
H15 C14 H16 104.8(16)
C14 C15 H17 110.2(12)
C14 C15 H18 109.9(11)
C16 C15 C14 112.63(14)
C16 C15 H17 109.1(12)
C16 C15 H18 109.1(11)
H17 C15 H18 105.7(16)
O2 C16 C15 120.53(16)
O2 C16 C17 119.86(15)
C17 C16 C15 119.62(15)
C18 C17 C16 117.81(16)
C22 C17 C16 123.19(15)
C22 C17 C18 118.99(16)
C17 C18 H19 119.5(12)
C19 C18 C17 120.84(17)
C19 C18 H19 119.6(12)
C18 C19 H20 122.0(12)
C20 C19 C18 117.94(17)
C20 C19 H20 120.0(12)
F1 C20 C19 118.45(16)
F1 C20 C21 118.09(17)
C19 C20 C21 123.46(17)
C20 C21 C22 117.81(17)
C20 C21 H21 118.7(12)
C22 C21 H21 123.5(12)
C17 C22 H22 120.8(12)
C21 C22 C17 120.92(16)
C21 C22 H22 118.2(12)
O1 C1 N1 126.08(16)
O1 C1 N2 127.29(16)
N2 C1 N1 106.63(16)
N2 C7 C6 107.47(15)
C5 C7 N2 131.09(18)
C5 C7 C6 121.44(18)
C7 C5 C4 117.13(18)
C7 C5 H4 120.0(12)
C4 C5 H4 122.8(12)
C5 C4 C3 121.43(19)
C5 C4 H3 119.3(14)
C3 C4 H3 119.2(14)
C4 C3 C2 121.41(19)
C4 C3 H2 120.5(13)
C2 C3 H2 118.1(13)
C3 C2 H1 120.2(12)
C6 C2 C3 117.03(18)
C6 C2 H1 122.7(12)
C7 C6 N1 106.44(15)
C2 C6 N1 132.02(17)
C2 C6 C7 121.54(17)
H3C O3 H3D 109.5

loop_
_geom_bond_atom_site_label_1
_geom_bond_atom_site_label_2
_geom_bond_distance
F1 C20 1.360(2)
O1 C1 1.237(2)
O2 C16 1.218(2)
N1 C8 1.434(2)
N1 C1 1.389(2)
N1 C6 1.402(2)
N2 C1 1.367(2)
N2 C7 1.388(2)
N2 H5 0.92(3)
N3 C10 1.463(2)
N3 C11 1.464(2)
N3 C13 1.470(2)
C8 C9 1.323(3)
C8 C12 1.497(3)
C9 C10 1.497(2)
C9 H6 0.96(2)
C10 H7 1.03(2)
C10 H8 1.02(2)
C11 C12 1.515(2)
C11 H9 0.99(2)
C11 H10 1.02(2)
C12 H11 1.01(2)
C12 H12 1.00(2)
C13 C14 1.515(2)
C13 H13 0.99(2)
C13 H14 1.03(2)
C14 C15 1.523(2)
C14 H15 1.01(2)
C14 H16 0.99(2)
C15 C16 1.510(2)
C15 H17 0.99(2)
C15 H18 0.98(2)
C16 C17 1.498(2)
C17 C18 1.400(2)
C17 C22 1.392(2)
C18 C19 1.389(3)
C18 H19 0.98(2)
C19 C20 1.373(3)
C19 H20 1.01(2)
C20 C21 1.380(3)
C21 C22 1.391(3)
C21 H21 0.96(2)
C22 H22 1.00(2)
C7 C5 1.387(3)
C7 C6 1.397(2)
C5 C4 1.387(3)
C5 H4 1.00(2)
C4 C3 1.392(3)
C4 H3 1.01(2)
C3 C2 1.395(3)
C3 H2 1.03(2)
C2 C6 1.381(3)
C2 H1 1.00(2)
O3 H3C 0.8499
O3 H3D 0.8501

loop_
_geom_torsion_atom_site_label_1
_geom_torsion_atom_site_label_2
_geom_torsion_atom_site_label_3
_geom_torsion_atom_site_label_4
_geom_torsion
C8 C9 C10 N3 12.6(3)
C8 C12 C11 N3 -49.6(2)
C9 C8 N1 C1 -125.3(2)
C9 C8 N1 C6 50.3(3)
C9 C8 C12 C11 17.6(3)
C9 C10 N3 C11 -44.7(2)
C9 C10 N3 C13 -167.50(16)
C10 C9 C8 N1 -176.59(17)
C10 C9 C8 C12 0.7(3)
C11 C12 C8 N1 -165.09(15)
C12 C8 N1 C1 57.3(2)
C12 C8 N1 C6 -127.07(19)
C12 C11 N3 C10 65.1(2)
C12 C11 N3 C13 -172.38(16)
C13 C14 C15 C16 178.93(16)
C14 C13 N3 C10 -65.8(2)
C14 C13 N3 C11 171.48(16)
C14 C15 C16 O2 -11.3(2)
C14 C15 C16 C17 168.47(15)
C15 C14 C13 N3 177.12(15)
C15 C16 C17 C18 -176.46(16)
C15 C16 C17 C22 2.2(3)
C18 C17 C16 O2 3.3(3)
C22 C17 C16 O2 -178.03(17)
